data_4321135
loop_
_publ_author_name
'F. Albert Cotton'
'Carlos A. Murillo'
'Hong-Cai Zhou'

_publ_section_title
;
 Oxidative Scission of a Mo-Mo Quadruple Bond
;
_journal_name_full 'Inorganic Chemistry'
_journal_page_first 3261
_journal_page_last 3264
_journal_paper_doi 10.1021/ic000092t
_journal_volume 39
_journal_year 2000
_chemical_compound_source synthesized
_chemical_formula_analytical 'not measured'
_chemical_formula_moiety 'Mo2 (C17 H16 N3)4 (B F4),5(C2 H3 N),(C4 H10 O)'
_chemical_formula_structural 'Mo2 (DPhIP)4 (BF4)2,5(CH3CN),(Et2O)'
_chemical_formula_sum 'C82 H89 B2 F8 Mo2 N17 O'
_chemical_formula_weight 1694.20
_chemical_melting_point ?
_chemical_name_systematic
; 
 Tetrakis(2,6-di(phenylimino)piperidinato)dimolybdenum(III,III) 
bis(tetrafluoroborate) 
;
_space_group_IT_number 14
_symmetry_cell_setting monoclinic
_symmetry_space_group_name_Hall '-P 2yn'
_symmetry_space_group_name_H-M 'P 1 21/n 1'
_atom_sites_solution_hydrogens geom
_atom_sites_solution_primary direct
_atom_sites_solution_secondary difmap
_audit_creation_method SHELXL
_cell_angle_alpha 90.00
_cell_angle_beta 93.48(2)
_cell_angle_gamma 90.00
_cell_formula_units_Z 4
_cell_length_a 16.523(5)
_cell_length_b 27.418(5)
_cell_length_c 18.163(3)
_cell_measurement_reflns_used 250
_cell_measurement_temperature 213(2)
_cell_measurement_theta_max 20.8
_cell_measurement_theta_min 9.05
_cell_volume 8213(3)
_computing_cell_refinement 'MADNES (Enraf-Nonius, 1989)'
_computing_data_collection 'MADNES (Enraf-Nonius, 1989)'
_computing_data_reduction 'PROCOR (Kabsch, 1988)'
_computing_molecular_graphics 'SHELXTL V.5 (Siemens, 1994)'
_computing_publication_material CIFTAB
_computing_structure_refinement 'SHELXL-93 (Sheldrick, 1993)'
_computing_structure_solution 'SHELXTL V.5 (Siemens, 1994)'
_diffrn_ambient_temperature 213(2)
_diffrn_measurement_device 'Nonius FAST area detector'
_diffrn_measurement_method 'ELLipsoid-mask Fitting'
_diffrn_radiation_monochromator graphite
_diffrn_radiation_source 'fine-focus sealed tube'
_diffrn_radiation_type MoK\a
_diffrn_radiation_wavelength 0.71073
_diffrn_reflns_av_R_equivalents 0.0428
_diffrn_reflns_av_sigmaI/netI 0.0328
_diffrn_reflns_limit_h_max 17
_diffrn_reflns_limit_h_min -18
_diffrn_reflns_limit_k_max 29
_diffrn_reflns_limit_k_min -32
_diffrn_reflns_limit_l_max 19
_diffrn_reflns_limit_l_min -21
_diffrn_reflns_number 29358
_diffrn_reflns_theta_max 22.50
_diffrn_reflns_theta_min 2.20
_diffrn_standards_decay_% 'not measured'
_diffrn_standards_interval_count none
_diffrn_standards_interval_time none
_diffrn_standards_number none
_exptl_absorpt_coefficient_mu 0.379
_exptl_absorpt_correction_T_max 0.95
_exptl_absorpt_correction_T_min 0.72
_exptl_absorpt_correction_type multi-scan
_exptl_crystal_colour 'dark brown'
_exptl_crystal_density_diffrn 1.370
_exptl_crystal_density_meas ?
_exptl_crystal_density_method none
_exptl_crystal_description block
_exptl_crystal_F_000 3496
_exptl_crystal_size_max 0.36
_exptl_crystal_size_mid 0.21
_exptl_crystal_size_min 0.15
_refine_diff_density_max 0.849
_refine_diff_density_min -0.683
_refine_diff_density_rms 0.093
_refine_ls_extinction_method none
_refine_ls_goodness_of_fit_all 1.077
_refine_ls_goodness_of_fit_obs 1.082
_refine_ls_hydrogen_treatment calc
_refine_ls_matrix_type full
_refine_ls_number_parameters 985
_refine_ls_number_reflns 10343
_refine_ls_number_restraints 23
_refine_ls_restrained_S_all 1.136
_refine_ls_restrained_S_obs 1.084
_refine_ls_R_factor_all 0.0634
_refine_ls_R_factor_obs 0.0535
_refine_ls_shift/esd_max -0.022
_refine_ls_shift/esd_mean 0.000
_refine_ls_structure_factor_coef Fsqd
_refine_ls_weighting_details 'w=1/[\s^2^(Fo^2^)+(0.0561P)^2^+36.3676P] where P=(Fo^2^+2Fc^2^)/3'
_refine_ls_weighting_scheme calc
_refine_ls_wR_factor_all 0.1472
_refine_ls_wR_factor_obs 0.1310
_reflns_number_observed 9244
_reflns_number_total 10516
_reflns_observed_criterion >2sigma(I)
_cod_data_source_file ic000092t_1.cif
_cod_data_source_block 2.5CH3CN.Et2O
_cod_depositor_comments
;
The following automatic conversions were performed:

'_chemical_melting_point' value 'not measured' was changed to '?' -
the value is undefined or not given.

Automatic conversion script
Id: cif_fix_values 1646 2011-03-28 12:23:43Z adriana 

The following automatic conversions were performed:

'_exptl_crystal_density_meas' value 'none' was changed to '?' - the
value is perceived as not measured.

Automatic conversion script
Id: cif_fix_values 3008 2015-01-20 13:52:24Z robertas 

The following automatic conversions were performed:

'_refine_ls_weighting_scheme' value 'calc
w=1/[\s^2^(Fo^2^)+(0.0561P)^2^+36.3676P] where P=(Fo^2^+2Fc^2^)/3'
was changed to 'calc'. New tag '_refine_ls_weighting_details' was
created. The value of the new tag was set to
'w=1/[\s^2^(Fo^2^)+(0.0561P)^2^+36.3676P] where P=(Fo^2^+2Fc^2^)/3'.

Automatic conversion script
Id: cif_fix_values 3143 2015-03-26 13:38:13Z robertas 
;
_cod_original_cell_volume 8213.0(32)
_cod_database_code 4321135

loop_
_symmetry_equiv_pos_as_xyz
'x, y, z'
'-x+1/2, y+1/2, -z+1/2'
'-x, -y, -z'
'x-1/2, -y-1/2, z-1/2'

loop_
_atom_site_aniso_label
_atom_site_aniso_U_11
_atom_site_aniso_U_22
_atom_site_aniso_U_33
_atom_site_aniso_U_23
_atom_site_aniso_U_13
_atom_site_aniso_U_12
Mo1 0.0212(3) 0.0149(2) 0.0176(2) 0.0005(2) 0.0008(2) 0.0010(2)
Mo2 0.0214(3) 0.0143(2) 0.0188(2) 0.0000(2) -0.0015(2) 0.0006(2)
N11 0.024(2) 0.021(2) 0.020(2) -0.003(2) 0.000(2) 0.001(2)
N12 0.031(2) 0.018(2) 0.018(2) 0.001(2) 0.002(2) -0.002(2)
N13 0.029(2) 0.020(2) 0.020(2) 0.000(2) 0.001(2) 0.001(2)
C101 0.041(3) 0.023(3) 0.027(3) 0.002(2) 0.009(2) 0.005(2)
C102 0.056(4) 0.035(3) 0.047(4) -0.003(3) 0.010(3) 0.013(3)
C103 0.082(6) 0.052(4) 0.071(5) -0.001(4) 0.031(4) 0.035(4)
C104 0.131(8) 0.047(4) 0.051(5) -0.014(4) 0.029(5) 0.030(5)
C105 0.125(8) 0.038(4) 0.038(4) -0.014(3) -0.002(4) -0.005(4)
C106 0.069(4) 0.035(3) 0.027(3) -0.005(3) 0.006(3) -0.004(3)
C107 0.022(3) 0.025(3) 0.021(3) -0.002(2) 0.001(2) 0.000(2)
C108 0.041(3) 0.034(3) 0.025(3) -0.001(2) 0.008(2) 0.001(3)
C109 0.059(4) 0.036(3) 0.030(3) 0.008(3) 0.015(3) 0.001(3)
C110 0.047(4) 0.029(3) 0.037(3) 0.007(2) 0.015(3) -0.005(3)
C111 0.026(3) 0.025(3) 0.022(3) 0.005(2) -0.002(2) -0.004(2)
C112 0.043(3) 0.022(3) 0.018(2) 0.001(2) 0.000(2) -0.002(2)
C113 0.038(3) 0.029(3) 0.040(3) -0.002(3) 0.003(3) 0.004(3)
C114 0.058(4) 0.029(3) 0.054(4) 0.002(3) 0.002(3) 0.010(3)
C115 0.086(6) 0.023(3) 0.056(4) 0.007(3) 0.008(4) 0.005(4)
C116 0.075(5) 0.033(4) 0.057(4) 0.004(3) 0.005(4) -0.017(3)
C117 0.049(4) 0.028(3) 0.040(3) 0.003(3) -0.002(3) -0.006(3)
N21 0.026(2) 0.016(2) 0.020(2) -0.002(2) -0.001(2) 0.000(2)
N22 0.023(2) 0.019(2) 0.019(2) 0.001(2) -0.003(2) 0.001(2)
N23 0.028(2) 0.017(2) 0.024(2) 0.000(2) -0.004(2) 0.003(2)
C201 0.035(3) 0.019(3) 0.022(3) -0.005(2) -0.006(2) 0.004(2)
C202 0.040(3) 0.027(3) 0.029(3) -0.005(2) 0.002(2) -0.001(2)
C203 0.070(5) 0.042(4) 0.027(3) -0.012(3) 0.004(3) 0.007(3)
C204 0.074(5) 0.033(3) 0.041(4) -0.017(3) -0.005(3) -0.004(3)
C205 0.053(4) 0.028(3) 0.053(4) -0.006(3) 0.001(3) -0.008(3)
C206 0.044(3) 0.021(3) 0.031(3) -0.002(2) 0.002(2) 0.003(2)
C207 0.029(3) 0.018(3) 0.014(2) 0.001(2) 0.000(2) -0.001(2)
C208 0.031(3) 0.028(3) 0.028(3) -0.005(2) -0.008(2) 0.000(2)
C209 0.032(3) 0.037(3) 0.032(3) -0.002(2) -0.010(2) 0.002(2)
C210 0.023(3) 0.026(3) 0.037(3) -0.003(2) -0.009(2) 0.004(2)
C211 0.029(3) 0.026(3) 0.016(2) 0.001(2) 0.002(2) 0.001(2)
C212 0.039(3) 0.025(3) 0.032(3) -0.004(2) -0.010(2) 0.011(2)
C213 0.045(4) 0.043(4) 0.055(4) -0.012(3) -0.003(3) 0.017(3)
C214 0.058(5) 0.057(5) 0.095(6) -0.026(4) -0.002(4) 0.034(4)
C215 0.109(7) 0.035(4) 0.096(6) -0.015(4) -0.035(6) 0.038(5)
C216 0.090(6) 0.031(4) 0.071(5) 0.000(3) -0.013(4) 0.014(4)
C217 0.059(4) 0.029(3) 0.043(3) 0.001(3) -0.007(3) 0.006(3)
N31 0.026(2) 0.018(2) 0.022(2) 0.005(2) -0.003(2) -0.004(2)
N32 0.028(2) 0.019(2) 0.023(2) 0.002(2) 0.006(2) 0.003(2)
N33 0.034(2) 0.019(2) 0.025(2) 0.003(2) 0.006(2) 0.004(2)
C301 0.029(3) 0.023(3) 0.021(3) 0.004(2) 0.003(2) 0.001(2)
C302 0.035(3) 0.028(3) 0.032(3) 0.006(2) -0.001(2) -0.004(2)
C303 0.045(4) 0.038(3) 0.040(3) 0.010(3) -0.011(3) 0.004(3)
C304 0.053(4) 0.030(3) 0.049(4) 0.019(3) -0.001(3) 0.000(3)
C305 0.049(4) 0.026(3) 0.046(3) 0.010(3) -0.002(3) -0.011(3)
C306 0.033(3) 0.027(3) 0.035(3) 0.007(2) -0.005(2) -0.002(2)
C307 0.024(3) 0.022(3) 0.023(3) 0.004(2) 0.002(2) 0.000(2)
C308 0.035(3) 0.032(3) 0.034(3) 0.010(2) 0.014(2) 0.003(2)
C309 0.050(4) 0.040(3) 0.031(3) 0.003(3) 0.020(3) 0.009(3)
C310 0.040(3) 0.041(3) 0.039(3) 0.009(3) 0.019(3) 0.014(3)
C311 0.031(3) 0.030(3) 0.026(3) 0.001(2) 0.005(2) 0.001(2)
C312 0.046(4) 0.025(3) 0.027(3) 0.004(2) 0.008(2) 0.012(3)
C313 0.044(4) 0.038(3) 0.043(3) 0.006(3) 0.012(3) 0.015(3)
C314 0.052(4) 0.059(5) 0.059(4) 0.015(4) 0.022(3) 0.030(4)
C315 0.080(6) 0.035(4) 0.062(4) 0.006(3) 0.023(4) 0.030(4)
C316 0.096(6) 0.028(3) 0.048(4) -0.002(3) 0.013(4) 0.008(3)
C317 0.054(4) 0.026(3) 0.037(3) 0.000(2) 0.004(3) 0.012(3)
N41 0.023(2) 0.023(2) 0.023(2) 0.005(2) -0.003(2) 0.001(2)
N42 0.019(2) 0.021(2) 0.023(2) 0.003(2) -0.004(2) 0.000(2)
N43 0.032(2) 0.016(2) 0.028(2) -0.001(2) -0.005(2) -0.001(2)
C401 0.031(3) 0.018(3) 0.028(3) -0.001(2) -0.014(2) 0.000(2)
C402 0.038(4) 0.042(4) 0.050(4) 0.005(3) -0.004(3) 0.014(3)
C403 0.047(4) 0.052(4) 0.085(5) 0.002(4) -0.017(4) 0.024(3)
C404 0.068(5) 0.036(4) 0.078(5) 0.021(4) -0.027(4) 0.006(3)
C405 0.057(4) 0.038(4) 0.042(4) 0.013(3) -0.016(3) -0.010(3)
C406 0.038(3) 0.027(3) 0.033(3) 0.003(2) -0.009(2) -0.007(2)
C407 0.018(3) 0.026(3) 0.023(3) 0.002(2) 0.001(2) -0.004(2)
C408 0.032(3) 0.030(3) 0.036(3) 0.003(2) -0.009(2) -0.002(2)
C409 0.043(3) 0.031(3) 0.035(3) 0.000(2) -0.014(3) -0.005(3)
C410 0.036(3) 0.025(3) 0.037(3) 0.000(2) -0.011(2) -0.008(2)
C411 0.031(3) 0.022(3) 0.019(2) 0.005(2) 0.003(2) -0.005(2)
C412 0.044(3) 0.022(3) 0.025(3) -0.003(2) -0.012(2) -0.004(2)
C413 0.051(4) 0.027(3) 0.040(3) -0.002(3) -0.003(3) 0.007(3)
C414 0.075(5) 0.037(4) 0.055(4) -0.008(3) -0.007(4) 0.016(4)
C415 0.091(6) 0.019(3) 0.067(5) -0.002(3) -0.025(4) 0.004(4)
C416 0.078(5) 0.031(4) 0.051(4) 0.007(3) -0.026(4) -0.020(4)
C417 0.047(4) 0.029(3) 0.040(3) 0.005(3) -0.013(3) -0.006(3)
B1 0.045(5) 0.118(9) 0.050(5) 0.007(5) 0.006(4) 0.010(5)
B2 0.046(5) 0.067(5) 0.037(4) 0.009(4) 0.005(3) 0.008(4)
F11 0.123(5) 0.146(6) 0.100(4) -0.011(4) 0.017(4) -0.009(4)
F12 0.134(5) 0.224(8) 0.071(3) 0.036(4) 0.063(4) 0.058(5)
F13 0.061(3) 0.172(6) 0.095(4) 0.004(4) -0.024(3) -0.019(3)
F14 0.058(3) 0.192(6) 0.079(3) -0.008(4) 0.003(2) 0.029(3)
F21 0.137(5) 0.097(4) 0.106(4) -0.016(3) -0.037(4) 0.052(4)
F22 0.090(4) 0.147(5) 0.068(3) 0.010(3) 0.013(3) -0.042(3)
F23 0.069(3) 0.130(4) 0.079(3) 0.023(3) -0.027(3) -0.003(3)
F24 0.118(4) 0.107(4) 0.058(3) 0.012(3) 0.043(3) 0.017(3)
N2S 0.192(12) 0.086(7) 0.194(12) 0.029(7) 0.014(10) -0.045(7)
N3S 0.121(8) 0.195(11) 0.083(6) 0.018(6) 0.014(5) 0.032(7)
N4S 0.093(5) 0.074(5) 0.079(5) -0.003(4) 0.016(4) 0.003(4)
C22S 0.136(11) 0.117(10) 0.154(11) -0.047(8) -0.005(9) 0.007(8)
C31S 0.065(6) 0.067(5) 0.072(6) -0.011(4) -0.028(5) 0.008(4)
C32S 0.049(5) 0.081(6) 0.077(6) -0.010(5) 0.016(4) -0.007(4)
C41S 0.049(5) 0.130(8) 0.058(5) -0.011(5) 0.007(4) -0.004(5)

loop_
_atom_site_label
_atom_site_type_symbol
_atom_site_fract_x
_atom_site_fract_y
_atom_site_fract_z
_atom_site_U_iso_or_equiv
_atom_site_thermal_displace_type
_atom_site_occupancy
_atom_site_calc_flag
_atom_site_refinement_flags
_atom_site_disorder_group
Mo1 Mo 0.81419(2) 0.209365(14) 0.92112(2) 0.01795(14) Uani 1 d . .
Mo2 Mo 0.77174(2) 0.315429(14) 0.92756(2) 0.01830(14) Uani 1 d . .
N11 N 0.7147(2) 0.30051(14) 1.0296(2) 0.0220(9) Uani 1 d . .
N12 N 0.7323(2) 0.21997(14) 1.0079(2) 0.0224(9) Uani 1 d . .
N13 N 0.7701(2) 0.14619(14) 0.9827(2) 0.0228(9) Uani 1 d . .
C101 C 0.6857(3) 0.3384(2) 1.0766(3) 0.0300(12) Uani 1 d . .
C102 C 0.6043(4) 0.3504(2) 1.0735(3) 0.046(2) Uani 1 d . .
H10A H 0.5676(4) 0.3338(2) 1.0408(3) 0.055 Uiso 1 calc R .
C103 C 0.5765(5) 0.3869(3) 1.1185(4) 0.067(2) Uani 1 d . .
H10B H 0.5210(5) 0.3947(3) 1.1170(4) 0.081 Uiso 1 calc R .
C104 C 0.6305(6) 0.4116(3) 1.1652(4) 0.075(3) Uani 1 d . .
H10C H 0.6121(6) 0.4368(3) 1.1949(4) 0.090 Uiso 1 calc R .
C105 C 0.7111(6) 0.3996(2) 1.1688(4) 0.067(2) Uani 1 d . .
H10D H 0.7476(6) 0.4163(2) 1.2016(4) 0.081 Uiso 1 calc R .
C106 C 0.7388(4) 0.3631(2) 1.1244(3) 0.0432(15) Uani 1 d . .
H10E H 0.7942(4) 0.3550(2) 1.1268(3) 0.052 Uiso 1 calc R .
C107 C 0.7016(3) 0.2554(2) 1.0491(3) 0.0227(11) Uani 1 d . .
C108 C 0.6547(3) 0.2417(2) 1.1149(3) 0.0330(12) Uani 1 d . .
H10F H 0.6640(3) 0.2665(2) 1.1534(3) 0.040 Uiso 1 calc R .
H10G H 0.5966(3) 0.2416(2) 1.1003(3) 0.040 Uiso 1 calc R .
C109 C 0.6784(4) 0.1924(2) 1.1464(3) 0.0413(14) Uani 1 d . .
H10H H 0.6409(4) 0.1831(2) 1.1839(3) 0.050 Uiso 1 calc R .
H10I H 0.7331(4) 0.1941(2) 1.1702(3) 0.050 Uiso 1 calc R .
C110 C 0.6759(4) 0.1543(2) 1.0856(3) 0.0370(14) Uani 1 d . .
H11A H 0.6976(4) 0.1233(2) 1.1050(3) 0.044 Uiso 1 calc R .
H11B H 0.6198(4) 0.1489(2) 1.0666(3) 0.044 Uiso 1 calc R .
C111 C 0.7257(3) 0.1720(2) 1.0250(3) 0.0246(11) Uani 1 d . .
C112 C 0.7764(3) 0.0945(2) 0.9881(3) 0.0277(12) Uani 1 d . .
C113 C 0.8528(3) 0.0730(2) 0.9945(3) 0.0360(13) Uani 1 d . .
H11C H 0.8995(3) 0.0926(2) 0.9942(3) 0.043 Uiso 1 calc R .
C114 C 0.8601(4) 0.0224(2) 1.0011(3) 0.047(2) Uani 1 d . .
H11D H 0.9118(4) 0.0081(2) 1.0058(3) 0.056 Uiso 1 calc R .
C115 C 0.7929(5) -0.0060(2) 1.0010(4) 0.055(2) Uani 1 d . .
H11E H 0.7981(5) -0.0400(2) 1.0063(4) 0.066 Uiso 1 calc R .
C116 C 0.7175(5) 0.0147(2) 0.9933(4) 0.055(2) Uani 1 d . .
H11F H 0.6714(5) -0.0054(2) 0.9928(4) 0.066 Uiso 1 calc R .
C117 C 0.7078(4) 0.0647(2) 0.9862(3) 0.0391(14) Uani 1 d . .
H11G H 0.6556(4) 0.0784(2) 0.9802(3) 0.047 Uiso 1 calc R .
N21 N 0.7130(2) 0.20017(14) 0.8416(2) 0.0211(9) Uani 1 d . .
N22 N 0.6751(2) 0.27740(14) 0.8663(2) 0.0208(9) Uani 1 d . .
N23 N 0.6619(2) 0.35518(14) 0.8867(2) 0.0231(9) Uani 1 d . .
C201 C 0.6993(3) 0.1563(2) 0.7984(3) 0.0256(12) Uani 1 d . .
C202 C 0.7373(3) 0.1509(2) 0.7330(3) 0.0320(13) Uani 1 d . .
H20A H 0.7725(3) 0.1751(2) 0.7172(3) 0.038 Uiso 1 calc R .
C203 C 0.7225(4) 0.1090(2) 0.6909(3) 0.046(2) Uani 1 d . .
H20B H 0.7478(4) 0.1048(2) 0.6464(3) 0.055 Uiso 1 calc R .
C204 C 0.6711(4) 0.0737(2) 0.7143(3) 0.050(2) Uani 1 d . .
H20C H 0.6613(4) 0.0455(2) 0.6858(3) 0.060 Uiso 1 calc R .
C205 C 0.6339(4) 0.0795(2) 0.7790(3) 0.045(2) Uani 1 d . .
H20D H 0.5985(4) 0.0553(2) 0.7946(3) 0.054 Uiso 1 calc R .
C206 C 0.6483(3) 0.1207(2) 0.8215(3) 0.0320(12) Uani 1 d . .
H20E H 0.6232(3) 0.1243(2) 0.8662(3) 0.038 Uiso 1 calc R .
C207 C 0.6593(3) 0.2351(2) 0.8308(2) 0.0205(11) Uani 1 d . .
C208 C 0.5834(3) 0.2299(2) 0.7817(3) 0.0296(12) Uani 1 d . .
H20F H 0.5422(3) 0.2132(2) 0.8090(3) 0.036 Uiso 1 calc R .
H20G H 0.5951(3) 0.2094(2) 0.7394(3) 0.036 Uiso 1 calc R .
C209 C 0.5494(3) 0.2783(2) 0.7536(3) 0.0341(13) Uani 1 d . .
H20H H 0.5843(3) 0.2917(2) 0.7169(3) 0.041 Uiso 1 calc R .
H20I H 0.4952(3) 0.2733(2) 0.7299(3) 0.041 Uiso 1 calc R .
C210 C 0.5447(3) 0.3139(2) 0.8171(3) 0.0293(12) Uani 1 d . .
H21A H 0.5284(3) 0.3461(2) 0.7982(3) 0.035 Uiso 1 calc R .
H21B H 0.5040(3) 0.3028(2) 0.8505(3) 0.035 Uiso 1 calc R .
C211 C 0.6255(3) 0.3171(2) 0.8579(2) 0.0236(11) Uani 1 d . .
C212 C 0.6245(3) 0.4021(2) 0.8862(3) 0.0326(13) Uani 1 d . .
C213 C 0.5499(4) 0.4092(2) 0.9153(3) 0.048(2) Uani 1 d . .
H21C H 0.5224(4) 0.3827(2) 0.9350(3) 0.058 Uiso 1 calc R .
C214 C 0.5160(5) 0.4552(3) 0.9154(5) 0.070(2) Uani 1 d . .
H21D H 0.4651(5) 0.4601(3) 0.9347(5) 0.084 Uiso 1 calc R .
C215 C 0.5573(6) 0.4938(3) 0.8869(5) 0.082(3) Uani 1 d . .
H21E H 0.5341(6) 0.5251(3) 0.8871(5) 0.098 Uiso 1 calc R .
C216 C 0.6322(5) 0.4874(2) 0.8582(4) 0.065(2) Uani 1 d . .
H21F H 0.6599(5) 0.5140(2) 0.8391(4) 0.078 Uiso 1 calc R .
C217 C 0.6657(4) 0.4416(2) 0.8579(3) 0.0442(15) Uani 1 d . .
H21G H 0.7166(4) 0.4369(2) 0.8385(3) 0.053 Uiso 1 calc R .
N31 N 0.8282(2) 0.32461(14) 0.8244(2) 0.0222(9) Uani 1 d . .
N32 N 0.8749(2) 0.24721(14) 0.8366(2) 0.0234(9) Uani 1 d . .
N33 N 0.8991(3) 0.16989(14) 0.8527(2) 0.0257(9) Uani 1 d . .
C301 C 0.8202(3) 0.3685(2) 0.7807(3) 0.0244(11) Uani 1 d . .
C302 C 0.7564(3) 0.3739(2) 0.7282(3) 0.0318(12) Uani 1 d . .
H30A H 0.7173(3) 0.3492(2) 0.7210(3) 0.038 Uiso 1 calc R .
C303 C 0.7506(4) 0.4160(2) 0.6865(3) 0.0416(15) Uani 1 d . .
H30B H 0.7078(4) 0.4194(2) 0.6503(3) 0.050 Uiso 1 calc R .
C304 C 0.8064(4) 0.4529(2) 0.6969(3) 0.0440(15) Uani 1 d . .
H30C H 0.8018(4) 0.4815(2) 0.6685(3) 0.053 Uiso 1 calc R .
C305 C 0.8689(4) 0.4474(2) 0.7496(3) 0.0406(14) Uani 1 d . .
H30D H 0.9069(4) 0.4726(2) 0.7575(3) 0.049 Uiso 1 calc R .
C306 C 0.8768(3) 0.4052(2) 0.7911(3) 0.0319(12) Uani 1 d . .
H30E H 0.9205(3) 0.4016(2) 0.8262(3) 0.038 Uiso 1 calc R .
C307 C 0.8722(3) 0.2895(2) 0.7983(3) 0.0230(11) Uani 1 d . .
C308 C 0.9190(3) 0.2940(2) 0.7294(3) 0.0332(13) Uani 1 d . .
H30F H 0.8882(3) 0.3145(2) 0.6935(3) 0.040 Uiso 1 calc R .
H30G H 0.9708(3) 0.3103(2) 0.7421(3) 0.040 Uiso 1 calc R .
C309 C 0.9353(4) 0.2454(2) 0.6949(3) 0.0397(14) Uani 1 d . .
H30H H 0.9721(4) 0.2498(2) 0.6551(3) 0.048 Uiso 1 calc R .
H30I H 0.8843(4) 0.2318(2) 0.6734(3) 0.048 Uiso 1 calc R .
C310 C 0.9727(4) 0.2103(2) 0.7514(3) 0.0395(14) Uani 1 d . .
H31A H 0.9783(4) 0.1780(2) 0.7295(3) 0.047 Uiso 1 calc R .
H31B H 1.0266(4) 0.2218(2) 0.7690(3) 0.047 Uiso 1 calc R .
C311 C 0.9183(3) 0.2078(2) 0.8141(3) 0.0289(12) Uani 1 d . .
C312 C 0.9353(3) 0.1231(2) 0.8431(3) 0.0325(13) Uani 1 d . .
C313 C 1.0192(4) 0.1167(2) 0.8499(3) 0.0413(14) Uani 1 d . .
H31C H 1.0534(4) 0.1437(2) 0.8592(3) 0.050 Uiso 1 calc R .
C314 C 1.0518(4) 0.0708(3) 0.8430(4) 0.056(2) Uani 1 d . .
H31D H 1.1084(4) 0.0668(3) 0.8476(4) 0.067 Uiso 1 calc R .
C315 C 1.0041(5) 0.0312(2) 0.8297(4) 0.059(2) Uani 1 d . .
H31E H 1.0272(5) 0.0001(2) 0.8257(4) 0.070 Uiso 1 calc R .
C316 C 0.9207(5) 0.0372(2) 0.8222(4) 0.057(2) Uani 1 d . .
H31F H 0.8873(5) 0.0100(2) 0.8119(4) 0.068 Uiso 1 calc R .
C317 C 0.8859(4) 0.0828(2) 0.8296(3) 0.0391(14) Uani 1 d . .
H31G H 0.8292(4) 0.0864(2) 0.8255(3) 0.047 Uiso 1 calc R .
N41 N 0.9121(2) 0.22413(14) 1.0032(2) 0.0231(9) Uani 1 d . .
N42 N 0.8866(2) 0.30465(14) 0.9875(2) 0.0211(9) Uani 1 d . .
N43 N 0.8403(2) 0.37840(14) 0.9745(2) 0.0257(10) Uani 1 d . .
C401 C 0.9552(3) 0.1850(2) 1.0421(3) 0.0264(12) Uani 1 d . .
C402 C 1.0261(4) 0.1666(2) 1.0170(3) 0.0432(15) Uani 1 d . .
H40A H 1.0485(4) 0.1804(2) 0.9754(3) 0.052 Uiso 1 calc R .
C403 C 1.0644(4) 0.1276(3) 1.0532(4) 0.062(2) Uani 1 d . .
H40B H 1.1124(4) 0.1146(3) 1.0359(4) 0.075 Uiso 1 calc R .
C404 C 1.0313(5) 0.1080(2) 1.1154(4) 0.062(2) Uani 1 d . .
H40C H 1.0569(5) 0.0816(2) 1.1401(4) 0.074 Uiso 1 calc R .
C405 C 0.9624(4) 0.1268(2) 1.1404(3) 0.047(2) Uani 1 d . .
H40D H 0.9407(4) 0.1135(2) 1.1827(3) 0.056 Uiso 1 calc R .
C406 C 0.9237(3) 0.1652(2) 1.1043(3) 0.0332(13) Uani 1 d . .
H40E H 0.8758(3) 0.1780(2) 1.1219(3) 0.040 Uiso 1 calc R .
C407 C 0.9338(3) 0.2688(2) 1.0189(3) 0.0222(11) Uani 1 d . .
C408 C 1.0068(3) 0.2820(2) 1.0681(3) 0.0330(13) Uani 1 d . .
H40F H 1.0548(3) 0.2820(2) 1.0390(3) 0.040 Uiso 1 calc R .
H40G H 1.0148(3) 0.2571(2) 1.1066(3) 0.040 Uiso 1 calc R .
C409 C 0.9992(4) 0.3317(2) 1.1046(3) 0.0371(14) Uani 1 d . .
H40H H 0.9586(4) 0.3301(2) 1.1417(3) 0.044 Uiso 1 calc R .
H40I H 1.0512(4) 0.3408(2) 1.1297(3) 0.044 Uiso 1 calc R .
C410 C 0.9744(3) 0.3701(2) 1.0470(3) 0.0330(13) Uani 1 d . .
H41A H 0.9622(3) 0.4009(2) 1.0714(3) 0.040 Uiso 1 calc R .
H41B H 1.0190(3) 0.3759(2) 1.0149(3) 0.040 Uiso 1 calc R .
C411 C 0.9016(3) 0.3530(2) 1.0022(3) 0.0241(11) Uani 1 d . .
C412 C 0.8359(3) 0.4304(2) 0.9802(3) 0.0309(13) Uani 1 d . .
C413 C 0.7678(4) 0.4522(2) 1.0045(3) 0.0394(14) Uani 1 d . .
H41C H 0.7240(4) 0.4328(2) 1.0174(3) 0.047 Uiso 1 calc R .
C414 C 0.7629(5) 0.5022(2) 1.0103(4) 0.056(2) Uani 1 d . .
H41D H 0.7163(5) 0.5167(2) 1.0281(4) 0.067 Uiso 1 calc R .
C415 C 0.8262(5) 0.5310(2) 0.9902(4) 0.060(2) Uani 1 d . .
H41E H 0.8228(5) 0.5651(2) 0.9940(4) 0.072 Uiso 1 calc R .
C416 C 0.8941(5) 0.5100(2) 0.9645(4) 0.055(2) Uani 1 d . .
H41F H 0.9369(5) 0.5298(2) 0.9505(4) 0.066 Uiso 1 calc R .
C417 C 0.9002(4) 0.4595(2) 0.9591(3) 0.0394(14) Uani 1 d . .
H41G H 0.9469(4) 0.4451(2) 0.9414(3) 0.047 Uiso 1 calc R .
B1 B 1.0958(5) 0.3142(4) 0.8835(5) 0.071(3) Uani 1 d . .
B2 B 0.9790(5) 0.2872(3) 0.4691(4) 0.050(2) Uani 1 d . .
F11 F 1.0795(4) 0.2652(3) 0.8962(3) 0.122(2) Uani 1 d . .
F12 F 1.1295(4) 0.3178(3) 0.8182(3) 0.141(3) Uani 1 d . .
F13 F 1.1454(3) 0.3316(2) 0.9409(3) 0.110(2) Uani 1 d . .
F14 F 1.0241(3) 0.3382(3) 0.8835(3) 0.110(2) Uani 1 d . .
F21 F 1.0162(4) 0.2439(2) 0.4740(3) 0.115(2) Uani 1 d . .
F22 F 1.0341(3) 0.3225(2) 0.4509(3) 0.102(2) Uani 1 d . .
F23 F 0.9172(3) 0.2860(2) 0.4156(3) 0.094(2) Uani 1 d . .
F24 F 0.9512(3) 0.3004(2) 0.5356(2) 0.093(2) Uani 1 d . .
N1S N 1.0000(10) 0.4987(7) 0.5962(9) 0.215(6) Uiso 1 d D .
N2S N 0.7252(9) -0.1078(4) 1.0966(7) 0.157(5) Uani 1 d . .
N3S N 0.2506(6) 0.2177(4) 0.8079(5) 0.133(4) Uani 1 d . .
N4S N 0.7131(5) 0.2617(3) 0.6459(5) 0.082(2) Uani 1 d . .
C11S C 0.9918(10) 0.4534(7) 0.5892(9) 0.154(5) Uiso 1 d D .
C12S C 0.9555(9) 0.4113(6) 0.5679(8) 0.146(5) Uiso 1 d D .
C21S C 0.6643(10) -0.1044(5) 1.1270(8) 0.131(5) Uiso 1 d D .
C22S C 0.5922(9) -0.1050(5) 1.1658(8) 0.136(5) Uani 1 d . .
C31S C 0.3120(5) 0.2260(3) 0.7507(5) 0.070(2) Uani 1 d . .
C32S C 0.3554(5) 0.2305(3) 0.7068(5) 0.069(2) Uani 1 d . .
C41S C 0.7264(5) 0.2707(4) 0.5898(5) 0.079(3) Uani 1 d . .
C42S C 0.7431(9) 0.2835(6) 0.5138(9) 0.152(5) Uiso 1 d . .
O1S O 1.3268(10) -0.0072(6) 0.7390(9) 0.116(6) Uiso 0.429(7) d PD 1
C11S C 1.4373(14) 0.0170(11) 0.6688(13) 0.063(6) Uiso 0.429(7) d PD 1
C12S C 1.4009(14) -0.0235(10) 0.7087(15) 0.096(8) Uiso 0.429(7) d PD 1
C13S C 1.2985(17) -0.0436(10) 0.7820(16) 0.130(6) Uiso 0.429(7) d PD 1
C14S C 1.2494(19) -0.0151(13) 0.8117(17) 0.132(6) Uiso 0.429(7) d PD 1
O2S O 1.1992(9) -0.0861(6) 0.7411(8) 0.139(5) Uiso 0.571(7) d PD 2
C21S C 1.1704(22) -0.1592(11) 0.6735(19) 0.222(15) Uiso 0.571(7) d PD 2
C22S C 1.1675(15) -0.1061(9) 0.6712(13) 0.141(8) Uiso 0.571(7) d PD 2
C23S C 1.1855(14) -0.0388(8) 0.7408(12) 0.130(6) Uiso 0.571(7) d PD 2
C24S C 1.2153(16) -0.0304(9) 0.8030(13) 0.132(6) Uiso 0.571(7) d PD 2
N6S N 1.3938(13) -0.0612(9) 0.6843(12) 0.134(7) Uiso 0.50 d PD 2
C61S C 1.4155(14) -0.0086(9) 0.6774(13) 0.085(6) Uiso 0.50 d PD 2
C62S C 1.4272(18) 0.0310(11) 0.6799(16) 0.110(12) Uiso 0.50 d PD 2
N5S N 1.1327(16) -0.1355(13) 0.4531(12) 0.070(7) Uiso 0.302(8) d PD 1
C51S C 1.1490(14) -0.1388(9) 0.5051(12) 0.045(6) Uiso 0.302(8) d PD 1
C52S C 1.1620(16) -0.1527(10) 0.5709(13) 0.069(6) Uiso 0.302(8) d PD 1
N5S' N 1.1253(20) -0.1111(11) 0.4732(22) 0.070(7) Uiso 0.198(8) d PD 2
C1S' C 1.1418(25) -0.1457(12) 0.4776(32) 0.045(6) Uiso 0.198(8) d PD 2
C2S' C 1.1768(24) -0.1859(12) 0.4805(22) 0.069(6) Uiso 0.198(8) d PD 2

loop_
_atom_type_symbol
_atom_type_description
_atom_type_scat_dispersion_real
_atom_type_scat_dispersion_imag
_atom_type_scat_source
C C 0.0033 0.0016 'International Tables Vol C Tables 4.2.6.8 and 6.1.1.4'
H H 0.0000 0.0000 'International Tables Vol C Tables 4.2.6.8 and 6.1.1.4'
N N 0.0061 0.0033 'International Tables Vol C Tables 4.2.6.8 and 6.1.1.4'
F F 0.0171 0.0103 'International Tables Vol C Tables 4.2.6.8 and 6.1.1.4'
B B 0.0013 0.0007 'International Tables Vol C Tables 4.2.6.8 and 6.1.1.4'
Mo Mo -1.6832 0.6857 'International Tables Vol C Tables 4.2.6.8 and 6.1.1.4'
O O 0.0106 0.0060 'International Tables Vol C Tables 4.2.6.8 and 6.1.1.4'

loop_
_geom_angle_atom_site_label_1
_geom_angle_atom_site_label_2
_geom_angle_atom_site_label_3
_geom_angle
_geom_angle_site_symmetry_1
_geom_angle_site_symmetry_3
_geom_angle_publ_flag
N32 Mo1 N21 87.40(15) . . ?
N32 Mo1 N12 142.80(14) . . ?
N21 Mo1 N12 90.54(15) . . ?
N32 Mo1 N41 92.29(15) . . ?
N21 Mo1 N41 175.52(15) . . ?
N12 Mo1 N41 87.00(15) . . ?
N32 Mo1 N13 157.20(14) . . ?
N21 Mo1 N13 88.95(15) . . ?
N12 Mo1 N13 59.69(15) . . ?
N41 Mo1 N13 93.03(14) . . ?
N32 Mo1 N33 59.74(15) . . ?
N21 Mo1 N33 93.41(15) . . ?
N12 Mo1 N33 157.36(14) . . ?
N41 Mo1 N33 90.3(2) . . ?
N13 Mo1 N33 98.07(15) . . ?
N32 Mo1 Mo2 71.34(10) . . ?
N21 Mo1 Mo2 88.04(10) . . ?
N12 Mo1 Mo2 71.46(10) . . ?
N41 Mo1 Mo2 87.63(10) . . ?
N13 Mo1 Mo2 131.02(10) . . ?
N33 Mo1 Mo2 130.91(10) . . ?
N42 Mo2 N22 142.85(14) . . ?
N42 Mo2 N31 92.35(15) . . ?
N22 Mo2 N31 87.37(14) . . ?
N42 Mo2 N11 87.54(15) . . ?
N22 Mo2 N11 90.18(15) . . ?
N31 Mo2 N11 175.81(15) . . ?
N42 Mo2 N23 157.05(14) . . ?
N22 Mo2 N23 59.85(14) . . ?
N31 Mo2 N23 92.30(15) . . ?
N11 Mo2 N23 89.40(15) . . ?
N42 Mo2 N43 59.72(15) . . ?
N22 Mo2 N43 157.37(14) . . ?
N31 Mo2 N43 90.31(15) . . ?
N11 Mo2 N43 93.26(15) . . ?
N23 Mo2 N43 97.79(15) . . ?
N42 Mo2 Mo1 71.63(10) . . ?
N22 Mo2 Mo1 71.24(10) . . ?
N31 Mo2 Mo1 87.98(10) . . ?
N11 Mo2 Mo1 88.01(10) . . ?
N23 Mo2 Mo1 131.01(10) . . ?
N43 Mo2 Mo1 131.20(11) . . ?
C107 N11 C101 117.1(4) . . ?
C107 N11 Mo2 119.7(3) . . ?
C101 N11 Mo2 123.1(3) . . ?
C107 N12 C111 122.3(4) . . ?
C107 N12 Mo1 141.1(3) . . ?
C111 N12 Mo1 95.7(3) . . ?
C111 N13 C112 122.8(4) . . ?
C111 N13 Mo1 95.0(3) . . ?
C112 N13 Mo1 142.2(3) . . ?
C106 C101 C102 119.4(5) . . ?
C106 C101 N11 120.4(5) . . ?
C102 C101 N11 120.2(5) . . ?
C101 C102 C103 120.2(7) . . ?
C104 C103 C102 119.6(7) . . ?
C105 C104 C103 120.4(6) . . ?
C104 C105 C106 120.0(7) . . ?
C101 C106 C105 120.3(7) . . ?
N11 C107 N12 117.3(4) . . ?
N11 C107 C108 123.3(4) . . ?
N12 C107 C108 119.4(4) . . ?
C109 C108 C107 112.8(4) . . ?
C108 C109 C110 110.2(5) . . ?
C111 C110 C109 108.7(4) . . ?
N13 C111 N12 109.6(4) . . ?
N13 C111 C110 127.8(5) . . ?
N12 C111 C110 122.6(5) . . ?
C113 C112 C117 119.2(5) . . ?
C113 C112 N13 119.2(5) . . ?
C117 C112 N13 121.6(5) . . ?
C112 C113 C114 120.0(6) . . ?
C115 C114 C113 120.3(6) . . ?
C114 C115 C116 120.1(6) . . ?
C115 C116 C117 121.4(6) . . ?
C116 C117 C112 119.1(6) . . ?
C207 N21 C201 116.4(4) . . ?
C207 N21 Mo1 120.2(3) . . ?
C201 N21 Mo1 123.3(3) . . ?
C207 N22 C211 122.4(4) . . ?
C207 N22 Mo2 141.3(3) . . ?
C211 N22 Mo2 95.3(3) . . ?
C211 N23 C212 122.2(4) . . ?
C211 N23 Mo2 95.2(3) . . ?
C212 N23 Mo2 142.6(3) . . ?
C206 C201 C202 120.3(5) . . ?
C206 C201 N21 120.3(4) . . ?
C202 C201 N21 119.3(5) . . ?
C201 C202 C203 119.0(5) . . ?
C204 C203 C202 120.2(5) . . ?
C205 C204 C203 120.3(5) . . ?
C204 C205 C206 120.2(6) . . ?
C201 C206 C205 120.0(5) . . ?
N21 C207 N22 116.6(4) . . ?
N21 C207 C208 123.5(4) . . ?
N22 C207 C208 119.9(4) . . ?
C207 C208 C209 113.3(4) . . ?
C210 C209 C208 110.0(4) . . ?
C211 C210 C209 109.3(4) . . ?
N23 C211 N22 109.6(4) . . ?
N23 C211 C210 128.9(4) . . ?
N22 C211 C210 121.4(4) . . ?
C213 C212 C217 119.9(5) . . ?
C213 C212 N23 121.2(5) . . ?
C217 C212 N23 118.9(5) . . ?
C214 C213 C212 119.9(7) . . ?
C215 C214 C213 119.5(7) . . ?
C214 C215 C216 121.2(6) . . ?
C217 C216 C215 119.3(7) . . ?
C216 C217 C212 120.2(7) . . ?
C307 N31 C301 116.7(4) . . ?
C307 N31 Mo2 120.3(3) . . ?
C301 N31 Mo2 123.0(3) . . ?
C307 N32 C311 121.7(4) . . ?
C307 N32 Mo1 141.1(3) . . ?
C311 N32 Mo1 96.1(3) . . ?
C311 N33 C312 122.1(4) . . ?
C311 N33 Mo1 95.5(3) . . ?
C312 N33 Mo1 142.3(3) . . ?
C306 C301 C302 119.7(5) . . ?
C306 C301 N31 119.7(4) . . ?
C302 C301 N31 120.6(4) . . ?
C303 C302 C301 119.5(5) . . ?
C304 C303 C302 121.1(5) . . ?
C305 C304 C303 119.0(5) . . ?
C304 C305 C306 120.9(5) . . ?
C301 C306 C305 119.8(5) . . ?
N31 C307 N32 116.6(4) . . ?
N31 C307 C308 123.9(4) . . ?
N32 C307 C308 119.5(4) . . ?
C309 C308 C307 112.6(4) . . ?
C308 C309 C310 110.9(5) . . ?
C311 C310 C309 107.9(4) . . ?
N33 C311 N32 108.6(4) . . ?
N33 C311 C310 128.6(5) . . ?
N32 C311 C310 122.6(5) . . ?
C317 C312 C313 119.1(5) . . ?
C317 C312 N33 119.4(5) . . ?
C313 C312 N33 121.5(5) . . ?
C314 C313 C312 119.9(6) . . ?
C315 C314 C313 121.4(6) . . ?
C314 C315 C316 119.2(6) . . ?
C317 C316 C315 120.8(7) . . ?
C316 C317 C312 119.6(6) . . ?
C407 N41 C401 118.0(4) . . ?
C407 N41 Mo1 120.6(3) . . ?
C401 N41 Mo1 121.4(3) . . ?
C407 N42 C411 121.6(4) . . ?
C407 N42 Mo2 141.2(3) . . ?
C411 N42 Mo2 96.3(3) . . ?
C411 N43 C412 123.0(4) . . ?
C411 N43 Mo2 95.7(3) . . ?
C412 N43 Mo2 141.3(3) . . ?
C402 C401 C406 119.7(5) . . ?
C402 C401 N41 120.9(5) . . ?
C406 C401 N41 119.4(5) . . ?
C401 C402 C403 119.9(6) . . ?
C402 C403 C404 119.5(7) . . ?
C405 C404 C403 120.3(6) . . ?
C404 C405 C406 120.4(6) . . ?
C405 C406 C401 120.2(6) . . ?
N41 C407 N42 116.4(4) . . ?
N41 C407 C408 123.8(4) . . ?
N42 C407 C408 119.8(4) . . ?
C407 C408 C409 112.9(4) . . ?
C410 C409 C408 110.2(4) . . ?
C411 C410 C409 109.4(4) . . ?
N43 C411 N42 108.2(4) . . ?
N43 C411 C410 128.7(4) . . ?
N42 C411 C410 122.9(4) . . ?
C413 C412 C417 119.5(5) . . ?
C413 C412 N43 120.2(5) . . ?
C417 C412 N43 120.3(5) . . ?
C412 C413 C414 120.7(6) . . ?
C415 C414 C413 120.0(7) . . ?
C416 C415 C414 120.1(6) . . ?
C415 C416 C417 120.5(6) . . ?
C416 C417 C412 119.1(6) . . ?
F12 B1 F14 111.9(8) . . ?
F12 B1 F13 112.7(8) . . ?
F14 B1 F13 108.3(8) . . ?
F12 B1 F11 108.1(9) . . ?
F14 B1 F11 106.9(8) . . ?
F13 B1 F11 108.7(8) . . ?
F21 B2 F24 110.7(6) . . ?
F21 B2 F23 110.2(7) . . ?
F24 B2 F23 111.1(6) . . ?
F21 B2 F22 109.3(7) . . ?
F24 B2 F22 106.7(7) . . ?
F23 B2 F22 108.7(6) . . ?
N1S C11S C12S 157.0(19) . . ?
N2S C21S C22S 174.5(16) . . ?
C32S C31S N3S 176.8(10) . . ?
N4S C41S C42S 178.9(11) . . ?
C13S O1S C12S 108.6(19) . . ?
C13S O1S C14S 41.8(13) . . ?
C12S O1S C14S 148.2(19) . . ?
O1S C12S C11S 109.6(19) . . ?
C14S C13S O1S 92.4(22) . . ?
C13S C14S O1S 45.8(14) . . ?
C23S O2S C22S 108.6(17) . . ?
C23S O2S C24S 39.7(12) . . ?
C22S O2S C24S 148.2(16) . . ?
O2S C22S C21S 110.1(21) . . ?
C24S C23S O2S 97.1(21) . . ?
C23S C24S O2S 43.3(13) . . ?
C62S C61S N6S 171.6(33) . . ?
N5S C51S C52S 166.4(38) . . ?
N5S' C1S' C2S' 168.1(50) . . ?

loop_
_geom_bond_atom_site_label_1
_geom_bond_atom_site_label_2
_geom_bond_distance
_geom_bond_site_symmetry_2
_geom_bond_publ_flag
Mo1 N32 2.152(4) . ?
Mo1 N21 2.157(4) . ?
Mo1 N12 2.158(4) . ?
Mo1 N41 2.170(4) . ?
Mo1 N13 2.209(4) . ?
Mo1 N33 2.212(4) . ?
Mo1 Mo2 2.9954(7) . ?
Mo2 N42 2.150(4) . ?
Mo2 N22 2.158(4) . ?
Mo2 N31 2.159(4) . ?
Mo2 N11 2.169(4) . ?
Mo2 N23 2.207(4) . ?
Mo2 N43 2.207(4) . ?
N11 C107 1.309(6) . ?
N11 C101 1.444(6) . ?
N12 C107 1.343(6) . ?
N12 C111 1.358(6) . ?
N13 C111 1.302(6) . ?
N13 C112 1.425(6) . ?
C101 C106 1.373(8) . ?
C101 C102 1.384(8) . ?
C102 C103 1.388(9) . ?
C103 C104 1.371(12) . ?
C104 C105 1.369(12) . ?
C105 C106 1.383(9) . ?
C107 C108 1.512(7) . ?
C108 C109 1.511(8) . ?
C109 C110 1.520(8) . ?
C110 C111 1.495(7) . ?
C112 C113 1.391(8) . ?
C112 C117 1.396(8) . ?
C113 C114 1.397(8) . ?
C114 C115 1.357(9) . ?
C115 C116 1.368(10) . ?
C116 C117 1.384(8) . ?
N21 C207 1.312(6) . ?
N21 C201 1.447(6) . ?
N22 C207 1.344(6) . ?
N22 C211 1.367(6) . ?
N23 C211 1.298(6) . ?
N23 C212 1.428(6) . ?
C201 C206 1.371(7) . ?
C201 C202 1.385(7) . ?
C202 C203 1.393(8) . ?
C203 C204 1.372(9) . ?
C204 C205 1.367(9) . ?
C205 C206 1.380(8) . ?
C207 C208 1.501(7) . ?
C208 C209 1.516(7) . ?
C209 C210 1.516(7) . ?
C210 C211 1.490(7) . ?
C212 C213 1.385(8) . ?
C212 C217 1.393(8) . ?
C213 C214 1.380(9) . ?
C214 C215 1.377(12) . ?
C215 C216 1.385(12) . ?
C216 C217 1.371(9) . ?
N31 C307 1.312(6) . ?
N31 C301 1.442(6) . ?
N32 C307 1.350(6) . ?
N32 C311 1.373(6) . ?
N33 C311 1.304(6) . ?
N33 C312 1.429(7) . ?
C301 C306 1.380(7) . ?
C301 C302 1.387(7) . ?
C302 C303 1.379(8) . ?
C303 C304 1.374(8) . ?
C304 C305 1.373(8) . ?
C305 C306 1.381(7) . ?
C307 C308 1.516(7) . ?
C308 C309 1.504(8) . ?
C309 C310 1.512(8) . ?
C310 C311 1.494(7) . ?
C312 C317 1.387(8) . ?
C312 C313 1.396(8) . ?
C313 C314 1.379(9) . ?
C314 C315 1.353(10) . ?
C315 C316 1.386(10) . ?
C316 C317 1.385(8) . ?
N41 C407 1.304(6) . ?
N41 C401 1.447(6) . ?
N42 C407 1.359(6) . ?
N42 C411 1.372(6) . ?
N43 C411 1.306(6) . ?
N43 C412 1.432(6) . ?
C401 C402 1.379(8) . ?
C401 C406 1.384(8) . ?
C402 C403 1.387(9) . ?
C403 C404 1.394(11) . ?
C404 C405 1.352(10) . ?
C405 C406 1.378(8) . ?
C407 C408 1.501(7) . ?
C408 C409 1.525(8) . ?
C409 C410 1.524(7) . ?
C410 C411 1.486(7) . ?
C412 C413 1.370(8) . ?
C412 C417 1.401(8) . ?
C413 C414 1.379(8) . ?
C414 C415 1.378(10) . ?
C415 C416 1.367(10) . ?
C416 C417 1.391(8) . ?
B1 F12 1.343(10) . ?
B1 F14 1.356(10) . ?
B1 F13 1.372(11) . ?
B1 F11 1.394(12) . ?
B2 F21 1.338(9) . ?
B2 F24 1.366(9) . ?
B2 F23 1.367(9) . ?
B2 F22 1.383(9) . ?
N1S C11S 1.25(2) . ?
N2S C21S 1.18(2) . ?
N3S C31S 1.512(13) . ?
N4S C41S 1.084(10) . ?
C11S C12S 1.35(2) . ?
C21S C22S 1.42(2) . ?
C31S C32S 1.113(11) . ?
C41S C42S 1.47(2) . ?
O1S C13S 1.37(2) . ?
O1S C12S 1.44(2) . ?
O1S C14S 1.91(3) . ?
C11S C12S 1.48(3) . ?
C13S C14S 1.27(3) . ?
O2S C23S 1.32(2) . ?
O2S C22S 1.45(2) . ?
O2S C24S 1.91(2) . ?
C21S C22S 1.46(3) . ?
C23S C24S 1.23(2) . ?
N6S C61S 1.49(3) . ?
C61S C62S 1.10(4) . ?
N5S C51S 0.97(2) . ?
C51S C52S 1.26(3) . ?
N5S' C1S' 0.99(3) . ?
C1S' C2S' 1.24(3) . ?
